data_7109129
loop_
_publ_author_name
'Dnyaneshwar Kand'
'Dinesh Pratapsinh Chauhan'
'Mayurika Lahiri'
'Pinaki Talukdar'

_publ_section_title
;
 delta-Unsaturated gamma-amino acids: enantiodivergent synthesis and cell
 imaging studies
;
_journal_name_full Chem.Commun.
_journal_page_first 3591
_journal_paper_doi 10.1039/c3cc40824h
_journal_volume 49
_journal_year 2013
_chemical_formula_moiety C21H30N2O5
_chemical_formula_sum 'C21 H30 N2 O5'
_chemical_formula_weight 390.47
_chemical_name_systematic
;
?
;
_space_group_IT_number 18
_symmetry_cell_setting orthorhombic
_symmetry_space_group_name_Hall 'P 2 2ab'
_symmetry_space_group_name_H-M 'P 21 21 2'
_atom_sites_solution_hydrogens geom
_atom_sites_solution_primary direct
_atom_sites_solution_secondary difmap
_audit_creation_method SHELXL-97
_cell_angle_alpha 90.00
_cell_angle_beta 90.00
_cell_angle_gamma 90.00
_cell_formula_units_Z 4
_cell_length_a 19.851(4)
_cell_length_b 20.966(5)
_cell_length_c 5.1137(11)
_cell_measurement_temperature 296(2)
_cell_volume 2128.3(8)
_computing_structure_refinement 'SHELXL-97 (Sheldrick, 2008)'
_computing_structure_solution 'SHELXS-97 (Sheldrick, 2008)'
_diffrn_ambient_temperature 296(2)
_diffrn_measured_fraction_theta_full 0.999
_diffrn_measured_fraction_theta_max 0.999
_diffrn_radiation_monochromator graphite
_diffrn_radiation_source 'fine-focus sealed tube'
_diffrn_radiation_type MoK\a
_diffrn_radiation_wavelength 0.71073
_diffrn_reflns_av_R_equivalents 0.0590
_diffrn_reflns_av_sigmaI/netI 0.0450
_diffrn_reflns_limit_h_max 25
_diffrn_reflns_limit_h_min -24
_diffrn_reflns_limit_k_max 17
_diffrn_reflns_limit_k_min -27
_diffrn_reflns_limit_l_max 5
_diffrn_reflns_limit_l_min -6
_diffrn_reflns_number 25233
_diffrn_reflns_theta_full 27.38
_diffrn_reflns_theta_max 27.38
_diffrn_reflns_theta_min 1.41
_exptl_absorpt_coefficient_mu 0.087
_exptl_absorpt_correction_T_max 0.995
_exptl_absorpt_correction_T_min 0.984
_exptl_absorpt_correction_type multi-scan
_exptl_crystal_colour colorless
_exptl_crystal_density_diffrn 1.222
_exptl_crystal_density_method calcd
_exptl_crystal_description needles
_exptl_crystal_F_000 844
_exptl_crystal_size_max 0.185
_exptl_crystal_size_mid 0.161
_exptl_crystal_size_min 0.058
_refine_diff_density_max 0.180
_refine_diff_density_min -0.232
_refine_diff_density_rms 0.039
_refine_ls_abs_structure_details 'Flack H D (1983), Acta Cryst. A39, 876-881'
_refine_ls_abs_structure_Flack -0.2(8)
_refine_ls_extinction_method none
_refine_ls_goodness_of_fit_ref 0.935
_refine_ls_hydrogen_treatment mixed
_refine_ls_matrix_type full
_refine_ls_number_parameters 258
_refine_ls_number_reflns 4839
_refine_ls_number_restraints 0
_refine_ls_restrained_S_all 0.935
_refine_ls_R_factor_all 0.0473
_refine_ls_R_factor_gt 0.0361
_refine_ls_shift/su_max 1.309
_refine_ls_shift/su_mean 0.132
_refine_ls_structure_factor_coef Fsqd
_refine_ls_weighting_details 'calc w=1/[\s^2^(Fo^2^)+(0.0365P)^2^+0.5819P] where P=(Fo^2^+2Fc^2^)/3'
_refine_ls_weighting_scheme calc
_refine_ls_wR_factor_gt 0.0774
_refine_ls_wR_factor_ref 0.0820
_reflns_number_gt 4159
_reflns_number_total 4839
_reflns_threshold_expression >2sigma(I)
_cod_data_source_file c3cc40824h.txt
_cod_data_source_block tr2
_cod_original_sg_symbol_H-M P_21_21_2
_cod_database_code 7109129

loop_
_symmetry_equiv_pos_as_xyz
'x, y, z'
'x+1/2, -y+1/2, -z'
'-x+1/2, y+1/2, -z'
'-x, -y, z'

loop_
_atom_site_label
_atom_site_type_symbol
_atom_site_fract_x
_atom_site_fract_y
_atom_site_fract_z
_atom_site_U_iso_or_equiv
_atom_site_adp_type
_atom_site_occupancy
_atom_site_symmetry_multiplicity
_atom_site_calc_flag
_atom_site_refinement_flags
O1 O 1.27162(5) 0.28909(5) 0.9629(3) 0.0267(3) Uani 1 1 d .
O2 O 1.23781(6) 0.21437(6) 1.2460(2) 0.0326(3) Uani 1 1 d .
O3 O 0.99916(6) 0.27013(5) 0.39391(19) 0.0219(3) Uani 1 1 d .
O4 O 0.91025(5) 0.04811(5) 1.0634(2) 0.0178(2) Uani 1 1 d .
N1 N 0.89724(6) 0.01959(6) 0.6379(2) 0.0147(3) Uani 1 1 d .
H29 H 0.9145 0.0206 0.4836 0.018 Uiso 1 1 calc R
N2 N 1.01689(6) 0.25813(5) 0.8300(2) 0.0131(3) Uani 1 1 d .
H8 H 1.0145 0.2768 0.9795 0.016 Uiso 1 1 calc R
C1 C 0.66007(8) 0.10147(8) 0.6869(4) 0.0252(4) Uani 1 1 d .
H1 H 0.6224 0.1278 0.6887 0.030 Uiso 1 1 calc R
C2 C 0.66774(8) 0.05452(8) 0.8749(3) 0.0242(4) Uani 1 1 d .
H23 H 0.6347 0.0487 1.0016 0.029 Uiso 1 1 calc R
C3 C 0.72470(8) 0.01603(7) 0.8749(3) 0.0203(3) Uani 1 1 d .
H24 H 0.7297 -0.0152 1.0027 0.024 Uiso 1 1 calc R
C4 C 0.77423(7) 0.02361(7) 0.6864(3) 0.0152(3) Uani 1 1 d .
C5 C 0.83678(7) -0.01860(7) 0.6849(3) 0.0144(3) Uani 1 1 d .
H28 H 0.8409 -0.0389 0.8568 0.017 Uiso 1 1 calc R
C6 C 0.92650(7) 0.05325(7) 0.8314(3) 0.0139(3) Uani 1 1 d .
C7 C 0.97890(7) 0.09914(7) 0.7401(3) 0.0142(3) Uani 1 1 d .
H30 H 0.9953 0.0957 0.5703 0.017 Uiso 1 1 calc R
C8 C 1.00265(7) 0.14446(7) 0.8942(3) 0.0143(3) Uani 1 1 d .
H20 H 0.9886 0.1444 1.0676 0.017 Uiso 1 1 calc R
C9 C 1.05055(7) 0.19606(6) 0.8117(3) 0.0123(3) Uani 1 1 d .
H19 H 1.0634 0.1887 0.6291 0.015 Uiso 1 1 calc R
C10 C 1.11439(7) 0.19553(7) 0.9801(3) 0.0141(3) Uani 1 1 d .
H6 H 1.1026 0.2057 1.1593 0.017 Uiso 1 1 calc R
H7 H 1.1338 0.1531 0.9782 0.017 Uiso 1 1 calc R
C11 C 1.16642(7) 0.24297(7) 0.8832(3) 0.0173(3) Uani 1 1 d .
H5 H 1.1798 0.2314 0.7071 0.021 Uiso 1 1 calc R
H4 H 1.1461 0.2850 0.8758 0.021 Uiso 1 1 calc R
C12 C 1.22818(8) 0.24588(7) 1.0535(3) 0.0182(3) Uani 1 1 d .
C13 C 1.33255(9) 0.29791(8) 1.1136(4) 0.0326(4) Uani 1 1 d .
H31 H 1.3211 0.3105 1.2885 0.049 Uiso 1 1 calc R
H2 H 1.3596 0.3305 1.0339 0.049 Uiso 1 1 calc R
H3 H 1.3574 0.2586 1.1184 0.049 Uiso 1 1 calc R
C14 C 0.98955(7) 0.28681(7) 0.6192(3) 0.0145(3) Uani 1 1 d .
O5 O 0.95148(6) 0.33637(5) 0.6950(2) 0.0231(3) Uani 1 1 d .
C16 C 0.91822(9) 0.37846(8) 0.5001(3) 0.0247(4) Uani 1 1 d .
C17 C 0.88147(13) 0.42557(11) 0.6735(4) 0.0561(7) Uani 1 1 d .
H10 H 0.8506 0.4030 0.7847 0.084 Uiso 1 1 calc R
H11 H 0.8570 0.4552 0.5666 0.084 Uiso 1 1 calc R
H12 H 0.9135 0.4483 0.7789 0.084 Uiso 1 1 calc R
C18 C 0.86851(9) 0.34098(9) 0.3378(4) 0.0288(4) Uani 1 1 d .
H13 H 0.8925 0.3128 0.2229 0.043 Uiso 1 1 calc R
H14 H 0.8416 0.3698 0.2364 0.043 Uiso 1 1 calc R
H15 H 0.8399 0.3165 0.4511 0.043 Uiso 1 1 calc R
C19 C 0.97121(9) 0.41222(8) 0.3374(4) 0.0278(4) Uani 1 1 d .
H18 H 1.0057 0.4288 0.4502 0.042 Uiso 1 1 calc R
H16 H 0.9507 0.4467 0.2427 0.042 Uiso 1 1 calc R
H17 H 0.9908 0.3826 0.2162 0.042 Uiso 1 1 calc R
C20 C 0.70890(9) 0.10887(8) 0.4964(4) 0.0264(4) Uani 1 1 d .
H22 H 0.7037 0.1399 0.3680 0.032 Uiso 1 1 calc R
C21 C 0.76559(8) 0.07015(7) 0.4959(3) 0.0206(3) Uani 1 1 d .
H21 H 0.7981 0.0754 0.3668 0.025 Uiso 1 1 calc R
C22 C 0.83194(8) -0.07071(7) 0.4784(3) 0.0191(3) Uani 1 1 d .
H26 H 0.8296 -0.0516 0.3080 0.029 Uiso 1 1 calc R
H27 H 0.7922 -0.0957 0.5084 0.029 Uiso 1 1 calc R
H25 H 0.8710 -0.0976 0.4887 0.029 Uiso 1 1 calc R

loop_
_atom_site_aniso_label
_atom_site_aniso_U_11
_atom_site_aniso_U_22
_atom_site_aniso_U_33
_atom_site_aniso_U_23
_atom_site_aniso_U_13
_atom_site_aniso_U_12
O1 0.0168(6) 0.0236(5) 0.0397(7) 0.0062(5) -0.0081(5) -0.0062(5)
O2 0.0246(7) 0.0439(7) 0.0293(7) 0.0144(6) -0.0113(5) -0.0075(6)
O3 0.0317(6) 0.0245(6) 0.0094(5) -0.0006(4) 0.0009(5) 0.0108(5)
O4 0.0219(6) 0.0194(5) 0.0120(5) -0.0004(4) 0.0015(4) -0.0039(4)
N1 0.0164(6) 0.0169(6) 0.0108(6) -0.0003(5) 0.0003(5) -0.0023(5)
N2 0.0175(6) 0.0135(5) 0.0082(6) -0.0021(5) -0.0008(5) 0.0030(5)
C1 0.0187(8) 0.0222(8) 0.0346(9) -0.0049(7) -0.0031(8) 0.0028(7)
C2 0.0173(8) 0.0300(8) 0.0255(9) -0.0024(7) 0.0029(7) -0.0041(7)
C3 0.0211(8) 0.0219(7) 0.0178(7) 0.0021(6) -0.0003(6) -0.0058(6)
C4 0.0164(7) 0.0144(6) 0.0147(7) -0.0019(6) -0.0040(6) -0.0028(6)
C5 0.0163(7) 0.0131(6) 0.0138(7) 0.0022(6) -0.0026(6) -0.0032(6)
C6 0.0141(7) 0.0115(6) 0.0159(7) 0.0003(6) -0.0010(6) 0.0020(6)
C7 0.0136(7) 0.0150(7) 0.0138(7) 0.0011(6) 0.0014(6) 0.0024(6)
C8 0.0134(7) 0.0166(7) 0.0129(7) 0.0030(6) 0.0011(6) 0.0010(6)
C9 0.0139(7) 0.0125(6) 0.0106(7) -0.0001(5) 0.0009(6) 0.0018(5)
C10 0.0148(7) 0.0146(7) 0.0129(7) 0.0014(6) -0.0010(6) 0.0011(6)
C11 0.0149(7) 0.0193(7) 0.0177(7) 0.0025(6) -0.0016(6) -0.0025(6)
C12 0.0161(7) 0.0173(7) 0.0212(8) -0.0013(6) 0.0007(6) 0.0005(6)
C13 0.0191(9) 0.0281(9) 0.0508(12) -0.0035(9) -0.0116(9) -0.0036(7)
C14 0.0142(7) 0.0155(7) 0.0138(7) -0.0012(6) 0.0014(6) 0.0008(6)
O5 0.0331(7) 0.0256(6) 0.0105(5) 0.0011(5) -0.0017(5) 0.0178(5)
C16 0.0335(10) 0.0259(8) 0.0146(8) 0.0032(7) -0.0028(7) 0.0178(7)
C17 0.0894(18) 0.0615(14) 0.0173(9) 0.0002(10) -0.0008(11) 0.0608(14)
C18 0.0209(9) 0.0408(10) 0.0247(9) 0.0136(8) 0.0005(7) 0.0033(7)
C19 0.0344(9) 0.0199(8) 0.0292(9) 0.0043(7) -0.0119(8) 0.0010(7)
C20 0.0288(9) 0.0215(8) 0.0290(9) 0.0071(8) -0.0040(8) 0.0033(7)
C21 0.0217(8) 0.0214(7) 0.0189(8) 0.0043(6) 0.0027(7) 0.0002(6)
C22 0.0226(8) 0.0155(7) 0.0192(8) -0.0012(6) -0.0043(7) 0.0000(6)

loop_
_atom_type_symbol
_atom_type_description
_atom_type_scat_dispersion_real
_atom_type_scat_dispersion_imag
_atom_type_scat_source
C C 0.0033 0.0016 'International Tables Vol C Tables 4.2.6.8 and 6.1.1.4'
H H 0.0000 0.0000 'International Tables Vol C Tables 4.2.6.8 and 6.1.1.4'
N N 0.0061 0.0033 'International Tables Vol C Tables 4.2.6.8 and 6.1.1.4'
O O 0.0106 0.0060 'International Tables Vol C Tables 4.2.6.8 and 6.1.1.4'

loop_
_geom_angle_atom_site_label_1
_geom_angle_atom_site_label_2
_geom_angle_atom_site_label_3
_geom_angle
C12 O1 C13 116.26(13)
C6 N1 C5 121.33(13)
C6 N1 H29 119.3
C5 N1 H29 119.3
C14 N2 C9 121.90(12)
C14 N2 H8 119.0
C9 N2 H8 119.1
C20 C1 C2 119.47(15)
C20 C1 H1 120.3
C2 C1 H1 120.3
C1 C2 C3 120.16(15)
C1 C2 H23 119.9
C3 C2 H23 119.9
C4 C3 C2 120.74(14)
C4 C3 H24 119.6
C2 C3 H24 119.6
C3 C4 C21 118.71(14)
C3 C4 C5 120.98(13)
C21 C4 C5 120.31(13)
N1 C5 C22 109.31(12)
N1 C5 C4 110.57(11)
C22 C5 C4 111.62(12)
N1 C5 H28 108.4
C22 C5 H28 108.4
C4 C5 H28 108.4
O4 C6 N1 123.21(14)
O4 C6 C7 122.64(13)
N1 C6 C7 114.12(13)
C8 C7 C6 121.74(14)
C8 C7 H30 119.1
C6 C7 H30 119.1
C7 C8 C9 125.22(13)
C7 C8 H20 117.4
C9 C8 H20 117.4
N2 C9 C8 109.46(11)
N2 C9 C10 110.35(11)
C8 C9 C10 111.14(12)
N2 C9 H19 108.6
C8 C9 H19 108.6
C10 C9 H19 108.6
C11 C10 C9 112.02(12)
C11 C10 H6 109.2
C9 C10 H6 109.2
C11 C10 H7 109.2
C9 C10 H7 109.2
H6 C10 H7 107.9
C12 C11 C10 113.10(12)
C12 C11 H5 109.0
C10 C11 H5 109.0
C12 C11 H4 109.0
C10 C11 H4 109.0
H5 C11 H4 107.8
O2 C12 O1 123.76(14)
O2 C12 C11 125.57(14)
O1 C12 C11 110.67(12)
O1 C13 H31 109.4
O1 C13 H2 109.5
H31 C13 H2 109.5
O1 C13 H3 109.5
H31 C13 H3 109.5
H2 C13 H3 109.5
O3 C14 O5 125.66(13)
O3 C14 N2 124.38(13)
O5 C14 N2 109.95(12)
C14 O5 C16 121.09(12)
O5 C16 C18 110.48(13)
O5 C16 C17 102.03(13)
C18 C16 C17 110.26(17)
O5 C16 C19 109.69(13)
C18 C16 C19 113.26(14)
C17 C16 C19 110.54(16)
C16 C17 H10 109.4
C16 C17 H11 109.5
H10 C17 H11 109.5
C16 C17 H12 109.5
H10 C17 H12 109.5
H11 C17 H12 109.5
C16 C18 H13 109.4
C16 C18 H14 109.5
H13 C18 H14 109.5
C16 C18 H15 109.5
H13 C18 H15 109.5
H14 C18 H15 109.5
C16 C19 H18 109.5
C16 C19 H16 109.5
H18 C19 H16 109.5
C16 C19 H17 109.4
H18 C19 H17 109.5
H16 C19 H17 109.5
C1 C20 C21 120.26(15)
C1 C20 H22 119.9
C21 C20 H22 119.9
C20 C21 C4 120.65(15)
C20 C21 H21 119.7
C4 C21 H21 119.7
C5 C22 H26 109.5
C5 C22 H27 109.5
H26 C22 H27 109.5
C5 C22 H25 109.5
H26 C22 H25 109.5
H27 C22 H25 109.5

loop_
_geom_bond_atom_site_label_1
_geom_bond_atom_site_label_2
_geom_bond_distance
O1 C12 1.3339(18)
O1 C13 1.446(2)
O2 C12 1.2005(19)
O3 C14 1.2191(17)
O4 C6 1.2340(18)
N1 C6 1.3470(19)
N1 C5 1.4627(19)
N1 H29 0.8600
N2 C14 1.3482(18)
N2 C9 1.4658(18)
N2 H8 0.8600
C1 C20 1.383(3)
C1 C2 1.384(2)
C1 H1 0.9300
C2 C3 1.389(2)
C2 H23 0.9300
C3 C4 1.386(2)
C3 H24 0.9300
C4 C21 1.390(2)
C4 C5 1.525(2)
C5 C22 1.522(2)
C5 H28 0.9800
C6 C7 1.492(2)
C7 C8 1.321(2)
C7 H30 0.9300
C8 C9 1.501(2)
C8 H20 0.9300
C9 C10 1.532(2)
C9 H19 0.9800
C10 C11 1.517(2)
C10 H6 0.9700
C10 H7 0.9700
C11 C12 1.505(2)
C11 H5 0.9700
C11 H4 0.9700
C13 H31 0.9600
C13 H2 0.9600
C13 H3 0.9600
C14 O5 1.3420(18)
O5 C16 1.4860(18)
C16 C18 1.510(3)
C16 C17 1.515(2)
C16 C19 1.516(3)
C17 H10 0.9600
C17 H11 0.9600
C17 H12 0.9600
C18 H13 0.9600
C18 H14 0.9600
C18 H15 0.9600
C19 H18 0.9600
C19 H16 0.9600
C19 H17 0.9600
C20 C21 1.388(2)
C20 H22 0.9300
C21 H21 0.9300
C22 H26 0.9600
C22 H27 0.9600
C22 H25 0.9600

loop_
_geom_torsion_atom_site_label_1
_geom_torsion_atom_site_label_2
_geom_torsion_atom_site_label_3
_geom_torsion_atom_site_label_4
_geom_torsion
C20 C1 C2 C3 1.3(2)
C1 C2 C3 C4 -0.5(2)
C2 C3 C4 C21 -0.5(2)
C2 C3 C4 C5 -179.85(13)
C6 N1 C5 C22 -156.75(13)
C6 N1 C5 C4 79.98(16)
C3 C4 C5 N1 -136.09(14)
C21 C4 C5 N1 44.58(18)
C3 C4 C5 C22 101.99(16)
C21 C4 C5 C22 -77.34(16)
C5 N1 C6 O4 9.5(2)
C5 N1 C6 C7 -168.56(12)
O4 C6 C7 C8 -11.9(2)
N1 C6 C7 C8 166.14(13)
C6 C7 C8 C9 -174.19(13)
C14 N2 C9 C8 -98.28(15)
C14 N2 C9 C10 139.10(13)
C7 C8 C9 N2 114.69(16)
C7 C8 C9 C10 -123.16(16)
N2 C9 C10 C11 -63.99(15)
C8 C9 C10 C11 174.39(12)
C9 C10 C11 C12 176.97(12)
C13 O1 C12 O2 -1.3(2)
C13 O1 C12 C11 178.33(14)
C10 C11 C12 O2 0.8(2)
C10 C11 C12 O1 -178.80(12)
C9 N2 C14 O3 -12.3(2)
C9 N2 C14 O5 168.58(12)
O3 C14 O5 C16 -2.3(2)
N2 C14 O5 C16 176.82(13)
C14 O5 C16 C18 62.20(18)
C14 O5 C16 C17 179.43(16)
C14 O5 C16 C19 -63.35(18)
C2 C1 C20 C21 -0.9(3)
C1 C20 C21 C4 -0.1(2)
C3 C4 C21 C20 0.8(2)
C5 C4 C21 C20 -179.82(14)
